data_4037283
loop_
_publ_author_name
'Brassard, Christopher J.'
'Zhang, Xiaoguang'
'Brewer, Christopher R.'
'Liu, Peiye'
'Clark, Ronald J.'
'Zhu, Lei'

_publ_section_title
;
 Cu(II)-Catalyzed Oxidative Formation of 5,5'-Bistriazoles.
;
_journal_issue 24
_journal_name_full 'The Journal of organic chemistry'
_journal_page_first 12091
_journal_page_last 12105
_journal_paper_doi 10.1021/acs.joc.6b01907
_journal_volume 81
_journal_year 2016
_chemical_formula_moiety 'C34 H30 Cl2 N6'
_chemical_formula_sum 'C34 H30 Cl2 N6'
_chemical_formula_weight 593.54
_space_group_crystal_system monoclinic
_space_group_IT_number 15
_space_group_name_Hall '-C 2yc'
_space_group_name_H-M_alt 'C 1 2/c 1'
_atom_sites_solution_hydrogens geom
_audit_creation_method SHELXL-2014
_cell_angle_alpha 90
_cell_angle_beta 97.053(6)
_cell_angle_gamma 90
_cell_formula_units_Z 4
_cell_length_a 14.415(4)
_cell_length_b 16.688(5)
_cell_length_c 12.739(4)
_cell_measurement_reflns_used 1618
_cell_measurement_temperature 173(2)
_cell_measurement_theta_max 20.80
_cell_measurement_theta_min 2.36
_cell_volume 3041.3(16)
_computing_cell_refinement 'Bruker SAINT'
_computing_data_collection 'Bruker APEX2'
_computing_data_reduction 'Bruker SAINT'
_computing_molecular_graphics 'Bruker SHELXTL'
_computing_publication_material 'Bruker SHELXTL'
_computing_structure_refinement 'SHELXL-2014 (Sheldrick, 2014)'
_computing_structure_solution 'SHELXS-97 (Sheldrick 2008)'
_diffrn_ambient_temperature 173(2)
_diffrn_measured_fraction_theta_full 0.573
_diffrn_measured_fraction_theta_max 0.992
_diffrn_measurement_device_type 'Bruker APEX-II CCD'
_diffrn_measurement_method '\f and \w scans'
_diffrn_radiation_type MoK\a
_diffrn_radiation_wavelength 0.71073
_diffrn_reflns_av_R_equivalents 0.0311
_diffrn_reflns_av_unetI/netI 0.0426
_diffrn_reflns_Laue_measured_fraction_full 0.573
_diffrn_reflns_Laue_measured_fraction_max 0.992
_diffrn_reflns_limit_h_max 13
_diffrn_reflns_limit_h_min -14
_diffrn_reflns_limit_k_max 8
_diffrn_reflns_limit_k_min -16
_diffrn_reflns_limit_l_max 12
_diffrn_reflns_limit_l_min -12
_diffrn_reflns_number 3489
_diffrn_reflns_point_group_measured_fraction_full 0.573
_diffrn_reflns_point_group_measured_fraction_max 0.992
_diffrn_reflns_theta_full 25.242
_diffrn_reflns_theta_max 20.804
_diffrn_reflns_theta_min 1.875
_exptl_absorpt_coefficient_mu 0.248
_exptl_absorpt_correction_T_max 0.7445
_exptl_absorpt_correction_T_min 0.6117
_exptl_absorpt_correction_type empirical
_exptl_absorpt_process_details SADABS
_exptl_crystal_colour colourless
_exptl_crystal_density_diffrn 1.296
_exptl_crystal_description ribbon
_exptl_crystal_F_000 1240
_exptl_crystal_size_max 0.561
_exptl_crystal_size_mid 0.081
_exptl_crystal_size_min 0.020
_refine_diff_density_max 0.295
_refine_diff_density_min -0.199
_refine_diff_density_rms 0.047
_refine_ls_extinction_method none
_refine_ls_goodness_of_fit_ref 1.769
_refine_ls_hydrogen_treatment constr
_refine_ls_matrix_type full
_refine_ls_number_parameters 192
_refine_ls_number_reflns 1581
_refine_ls_number_restraints 0
_refine_ls_restrained_S_all 1.769
_refine_ls_R_factor_all 0.0631
_refine_ls_R_factor_gt 0.0447
_refine_ls_shift/su_max 0.000
_refine_ls_shift/su_mean 0.000
_refine_ls_structure_factor_coef Fsqd
_refine_ls_weighting_details 'w=1/[\s^2^(Fo^2^)] where P=(Fo^2^+2Fc^2^)/3'
_refine_ls_weighting_scheme calc
_refine_ls_wR_factor_gt 0.0792
_refine_ls_wR_factor_ref 0.0827
_reflns_Friedel_coverage 0.000
_reflns_number_gt 1223
_reflns_number_total 1581
_reflns_threshold_expression 'I > 2\s(I)'
_cod_data_source_file jo6b01907_si_001.cif
_cod_data_source_block zhu204a
_cod_original_cell_volume 3041.2(15)
_cod_original_sg_symbol_H-M 'C 2/c'
_cod_database_code 4037283
_shelx_space_group_comment
; 
The symmetry employed for this shelxl refinement is uniquely defined 
by the following loop, which should always be used as a source of 
symmetry information in preference to the above space-group names. 
They are only intended as comments. 
;
_shelx_estimated_absorpt_t_min 0.874
_shelx_estimated_absorpt_t_max 0.995
_shelxl_version_number 2014-3

loop_
_space_group_symop_operation_xyz
'x, y, z'
'-x, y, -z+1/2'
'x+1/2, y+1/2, z'
'-x+1/2, y+1/2, -z+1/2'
'-x, -y, -z'
'x, -y, z-1/2'
'-x+1/2, -y+1/2, -z'
'x+1/2, -y+1/2, z-1/2'

loop_
_atom_site_label
_atom_site_type_symbol
_atom_site_fract_x
_atom_site_fract_y
_atom_site_fract_z
_atom_site_U_iso_or_equiv
_atom_site_adp_type
_atom_site_occupancy
_atom_site_site_symmetry_order
_atom_site_calc_flag
_atom_site_refinement_flags_posn
_atom_site_refinement_flags_adp
C1 C 0.1455(3) 0.0598(2) 0.5005(3) 0.0673(13) Uani 1 1 d . .
H1A H 0.1605 0.0898 0.5665 0.101 Uiso 1 1 calc R U
H1B H 0.1836 0.0111 0.5030 0.101 Uiso 1 1 calc R U
H1C H 0.0791 0.0452 0.4918 0.101 Uiso 1 1 calc R U
C2 C 0.1656(3) 0.1104(2) 0.4097(3) 0.0423(10) Uani 1 1 d . .
H2 H 0.2338 0.1233 0.4209 0.051 Uiso 1 1 calc R U
C3 C 0.1472(3) 0.0651(2) 0.3049(3) 0.0618(12) Uani 1 1 d . .
H3A H 0.1857 0.0166 0.3083 0.093 Uiso 1 1 calc R U
H3B H 0.1632 0.0995 0.2473 0.093 Uiso 1 1 calc R U
H3C H 0.0810 0.0503 0.2918 0.093 Uiso 1 1 calc R U
C4 C 0.1134(3) 0.1897(2) 0.4013(2) 0.0344(9) Uani 1 1 d . .
C5 C 0.0173(2) 0.1939(2) 0.4034(2) 0.0350(9) Uani 1 1 d . .
H5 H -0.0163 0.1462 0.4141 0.042 Uiso 1 1 calc R U
C6 C -0.0303(2) 0.2653(2) 0.3904(2) 0.0319(9) Uani 1 1 d . .
H6 H -0.0961 0.2668 0.3911 0.038 Uiso 1 1 calc R U
C7 C 0.0183(2) 0.3346(2) 0.3765(2) 0.0236(8) Uani 1 1 d . .
C8 C 0.1137(2) 0.3331(2) 0.3751(2) 0.0315(9) Uani 1 1 d . .
H8 H 0.1473 0.3812 0.3664 0.038 Uiso 1 1 calc R U
C9 C 0.1598(2) 0.2603(2) 0.3864(2) 0.0350(10) Uani 1 1 d . .
H9 H 0.2254 0.2588 0.3838 0.042 Uiso 1 1 calc R U
C10 C -0.0273(2) 0.46927(19) 0.2942(2) 0.0242(8) Uani 1 1 d . .
C11 C -0.0830(2) 0.5281(2) 0.3277(2) 0.0252(9) Uani 1 1 d . .
C12 C -0.1066(2) 0.6067(2) 0.2799(2) 0.0268(9) Uani 1 1 d . .
C13 C -0.1444(2) 0.6129(2) 0.1748(2) 0.0315(9) Uani 1 1 d . .
H13 H -0.1559 0.5657 0.1335 0.038 Uiso 1 1 calc R U
C14 C -0.1655(2) 0.6868(2) 0.1295(3) 0.0394(10) Uani 1 1 d . .
H14 H -0.1926 0.6908 0.0579 0.047 Uiso 1 1 calc R U
C15 C -0.1468(3) 0.7542(2) 0.1894(3) 0.0413(10) Uani 1 1 d . .
C16 C -0.1078(2) 0.7501(2) 0.2935(3) 0.0406(10) Uani 1 1 d . .
H16 H -0.0943 0.7976 0.3336 0.049 Uiso 1 1 calc R U
C17 C -0.0887(2) 0.6757(2) 0.3384(3) 0.0341(10) Uani 1 1 d . .
H17 H -0.0629 0.6719 0.4106 0.041 Uiso 1 1 calc R U
N1 N -0.02983(17) 0.40950(16) 0.36679(19) 0.0270(7) Uani 1 1 d . .
N2 N -0.08493(18) 0.43051(18) 0.44119(19) 0.0326(7) Uani 1 1 d . .
N3 N -0.11663(18) 0.50286(18) 0.4183(2) 0.0328(8) Uani 1 1 d . .
Cl1 Cl -0.17262(9) 0.84753(7) 0.13273(9) 0.0826(5) Uani 1 1 d . .

loop_
_atom_site_aniso_label
_atom_site_aniso_U_11
_atom_site_aniso_U_22
_atom_site_aniso_U_33
_atom_site_aniso_U_23
_atom_site_aniso_U_13
_atom_site_aniso_U_12
C1 0.080(3) 0.042(3) 0.079(3) 0.012(2) 0.009(2) 0.022(3)
C2 0.041(2) 0.030(3) 0.054(3) -0.002(2) -0.0013(19) 0.008(2)
C3 0.064(3) 0.045(3) 0.076(3) -0.010(2) 0.007(2) 0.017(2)
C4 0.039(3) 0.032(3) 0.030(2) 0.0020(17) 0.0001(17) 0.006(2)
C5 0.040(3) 0.018(2) 0.047(3) 0.0038(17) 0.0047(18) 0.000(2)
C6 0.029(2) 0.035(3) 0.031(2) -0.0022(18) 0.0030(17) -0.004(2)
C7 0.031(2) 0.022(3) 0.0179(19) 0.0011(15) 0.0005(15) 0.001(2)
C8 0.039(3) 0.025(3) 0.031(2) 0.0064(16) 0.0027(16) 0.003(2)
C9 0.032(2) 0.039(3) 0.033(2) 0.0033(18) 0.0024(17) 0.002(2)
C10 0.029(2) 0.024(2) 0.0189(19) 0.0023(16) 0.0016(14) 0.0001(19)
C11 0.030(2) 0.026(2) 0.019(2) -0.0036(17) 0.0022(16) 0.0002(19)
C12 0.032(2) 0.026(3) 0.024(2) -0.0026(18) 0.0080(16) 0.0067(19)
C13 0.041(2) 0.024(2) 0.029(2) -0.0055(17) 0.0045(18) 0.0057(19)
C14 0.051(2) 0.036(3) 0.029(2) 0.001(2) -0.0039(18) 0.008(2)
C15 0.057(3) 0.024(3) 0.042(3) 0.0076(19) 0.005(2) 0.013(2)
C16 0.055(3) 0.026(3) 0.041(3) -0.0055(18) 0.008(2) 0.003(2)
C17 0.044(2) 0.036(3) 0.023(2) -0.004(2) 0.0054(17) 0.004(2)
N1 0.0328(17) 0.025(2) 0.0236(17) 0.0012(14) 0.0061(14) 0.0012(16)
N2 0.0378(18) 0.036(2) 0.0252(17) 0.0007(15) 0.0110(14) 0.0056(17)
N3 0.0429(19) 0.030(2) 0.0267(18) 0.0010(14) 0.0081(14) 0.0072(17)
Cl1 0.1353(11) 0.0334(7) 0.0721(8) 0.0113(6) -0.0150(7) 0.0192(8)

loop_
_atom_type_symbol
_atom_type_description
_atom_type_scat_dispersion_real
_atom_type_scat_dispersion_imag
_atom_type_scat_source
C C 0.0033 0.0016 'International Tables Vol C Tables 4.2.6.8 and 6.1.1.4'
H H 0.0000 0.0000 'International Tables Vol C Tables 4.2.6.8 and 6.1.1.4'
N N 0.0061 0.0033 'International Tables Vol C Tables 4.2.6.8 and 6.1.1.4'
Cl Cl 0.1484 0.1585 'International Tables Vol C Tables 4.2.6.8 and 6.1.1.4'

loop_
_geom_angle_atom_site_label_1
_geom_angle_atom_site_label_2
_geom_angle_atom_site_label_3
_geom_angle
_geom_angle_site_symmetry_3
C2 C1 H1A 109.5 .
C2 C1 H1B 109.5 .
H1A C1 H1B 109.5 .
C2 C1 H1C 109.5 .
H1A C1 H1C 109.5 .
H1B C1 H1C 109.5 .
C1 C2 C4 114.0(3) .
C1 C2 C3 111.7(3) .
C4 C2 C3 109.7(3) .
C1 C2 H2 107.0 .
C4 C2 H2 107.0 .
C3 C2 H2 107.0 .
C2 C3 H3A 109.5 .
C2 C3 H3B 109.5 .
H3A C3 H3B 109.5 .
C2 C3 H3C 109.5 .
H3A C3 H3C 109.5 .
H3B C3 H3C 109.5 .
C9 C4 C5 117.4(3) .
C9 C4 C2 120.6(3) .
C5 C4 C2 121.9(4) .
C6 C5 C4 121.7(3) .
C6 C5 H5 119.2 .
C4 C5 H5 119.2 .
C7 C6 C5 119.3(3) .
C7 C6 H6 120.3 .
C5 C6 H6 120.3 .
C6 C7 C8 120.8(3) .
C6 C7 N1 119.8(3) .
C8 C7 N1 119.4(3) .
C7 C8 C9 118.8(3) .
C7 C8 H8 120.6 .
C9 C8 H8 120.6 .
C4 C9 C8 122.0(3) .
C4 C9 H9 119.0 .
C8 C9 H9 119.0 .
N1 C10 C11 104.3(3) .
N1 C10 C10 126.1(2) 2
C11 C10 C10 129.5(2) 2
C10 C11 N3 108.9(3) .
C10 C11 C12 128.8(3) .
N3 C11 C12 122.3(3) .
C17 C12 C13 119.0(3) .
C17 C12 C11 120.2(3) .
C13 C12 C11 120.7(3) .
C14 C13 C12 120.7(3) .
C14 C13 H13 119.6 .
C12 C13 H13 119.6 .
C15 C14 C13 118.9(3) .
C15 C14 H14 120.5 .
C13 C14 H14 120.5 .
C14 C15 C16 121.8(3) .
C14 C15 Cl1 119.2(3) .
C16 C15 Cl1 119.0(3) .
C15 C16 C17 118.7(3) .
C15 C16 H16 120.7 .
C17 C16 H16 120.7 .
C12 C17 C16 120.8(3) .
C12 C17 H17 119.6 .
C16 C17 H17 119.6 .
N2 N1 C10 110.6(3) .
N2 N1 C7 119.1(3) .
C10 N1 C7 130.2(3) .
N3 N2 N1 107.5(2) .
N2 N3 C11 108.7(2) .

loop_
_geom_bond_atom_site_label_1
_geom_bond_atom_site_label_2
_geom_bond_distance
_geom_bond_site_symmetry_2
C1 C2 1.489(5) .
C1 H1A 0.9800 .
C1 H1B 0.9800 .
C1 H1C 0.9800 .
C2 C4 1.519(4) .
C2 C3 1.529(5) .
C2 H2 1.0000 .
C3 H3A 0.9800 .
C3 H3B 0.9800 .
C3 H3C 0.9800 .
C4 C9 1.380(4) .
C4 C5 1.390(4) .
C5 C6 1.376(4) .
C5 H5 0.9500 .
C6 C7 1.375(4) .
C6 H6 0.9500 .
C7 C8 1.378(4) .
C7 N1 1.427(4) .
C8 C9 1.385(4) .
C8 H8 0.9500 .
C9 H9 0.9500 .
C10 N1 1.364(4) .
C10 C11 1.369(4) .
C10 C10 1.451(6) 2
C11 N3 1.372(4) .
C11 C12 1.469(4) .
C12 C17 1.378(4) .
C12 C13 1.387(4) .
C13 C14 1.380(4) .
C13 H13 0.9500 .
C14 C15 1.366(5) .
C14 H14 0.9500 .
C15 C16 1.378(5) .
C15 Cl1 1.738(4) .
C16 C17 1.382(4) .
C16 H16 0.9500 .
C17 H17 0.9500 .
N1 N2 1.355(3) .
N2 N3 1.311(3) .

loop_
_geom_torsion_atom_site_label_1
_geom_torsion_atom_site_label_2
_geom_torsion_atom_site_label_3
_geom_torsion_atom_site_label_4
_geom_torsion
_geom_torsion_site_symmetry_1
C1 C2 C4 C9 132.2(3) .
C3 C2 C4 C9 -101.8(4) .
C1 C2 C4 C5 -50.7(5) .
C3 C2 C4 C5 75.3(4) .
C9 C4 C5 C6 0.5(5) .
C2 C4 C5 C6 -176.7(3) .
C4 C5 C6 C7 -1.0(5) .
C5 C6 C7 C8 0.3(4) .
C5 C6 C7 N1 -177.8(3) .
C6 C7 C8 C9 0.9(4) .
N1 C7 C8 C9 178.9(3) .
C5 C4 C9 C8 0.7(5) .
C2 C4 C9 C8 177.9(3) .
C7 C8 C9 C4 -1.4(5) .
N1 C10 C11 N3 0.3(3) .
C10 C10 C11 N3 -176.7(4) 2
N1 C10 C11 C12 -179.8(3) .
C10 C10 C11 C12 3.2(6) 2
C10 C11 C12 C17 -123.7(4) .
N3 C11 C12 C17 56.2(4) .
C10 C11 C12 C13 54.3(5) .
N3 C11 C12 C13 -125.8(3) .
C17 C12 C13 C14 -1.1(5) .
C11 C12 C13 C14 -179.2(3) .
C12 C13 C14 C15 1.3(5) .
C13 C14 C15 C16 -0.1(6) .
C13 C14 C15 Cl1 179.7(3) .
C14 C15 C16 C17 -1.1(5) .
Cl1 C15 C16 C17 179.1(3) .
C13 C12 C17 C16 -0.1(5) .
C11 C12 C17 C16 177.9(3) .
C15 C16 C17 C12 1.2(5) .
C11 C10 N1 N2 0.3(3) .
C10 C10 N1 N2 177.5(3) 2
C11 C10 N1 C7 -176.5(3) .
C10 C10 N1 C7 0.7(6) 2
C6 C7 N1 N2 52.1(4) .
C8 C7 N1 N2 -126.0(3) .
C6 C7 N1 C10 -131.4(3) .
C8 C7 N1 C10 50.5(4) .
C10 N1 N2 N3 -0.8(3) .
C7 N1 N2 N3 176.4(3) .
N1 N2 N3 C11 1.0(3) .
C10 C11 N3 N2 -0.8(3) .
C12 C11 N3 N2 179.3(3) .
